data_2236019
loop_
_publ_author_name
'He, Long'

_publ_section_title
;
 2,2-Diethyl 3,4-dimethyl
 5-(4-cyanophenyl)pyrrolidine-2,2,3,4-tetracarboxylate
;
_journal_coeditor_code XU5557
_journal_issue 8
_journal_name_full 'Acta Crystallographica Section E'
_journal_page_first o2363
_journal_paper_doi 10.1107/S1600536812029625
_journal_volume 68
_journal_year 2012
_chemical_formula_iupac 'C21 H24 N2 O8'
_chemical_formula_moiety 'C21 H24 N2 O8'
_chemical_formula_sum 'C21 H24 N2 O8'
_chemical_formula_weight 432.42
_chemical_name_systematic
;
2,2-Diethyl 3,4-dimethyl 5-(4-cyanophenyl)pyrrolidine-2,2,3,4-tetracarboxylate
;
_space_group_IT_number 19
_symmetry_cell_setting orthorhombic
_symmetry_space_group_name_Hall 'P 2ac 2ab'
_symmetry_space_group_name_H-M 'P 21 21 21'
_atom_sites_solution_hydrogens geom
_atom_sites_solution_primary direct
_atom_sites_solution_secondary difmap
_audit_creation_method SHELXL-97
_cell_angle_alpha 90.00
_cell_angle_beta 90.00
_cell_angle_gamma 90.00
_cell_formula_units_Z 4
_cell_length_a 8.4720(2)
_cell_length_b 10.3043(2)
_cell_length_c 25.8774(5)
_cell_measurement_reflns_used 10771
_cell_measurement_temperature 291(2)
_cell_measurement_theta_max 72.2867
_cell_measurement_theta_min 1.7053
_cell_volume 2259.05(8)
_computing_cell_refinement 'CrysAlis PRO (Oxford Diffraction, 2007)'
_computing_data_collection 'CrysAlis PRO (Oxford Diffraction, 2007)'
_computing_data_reduction 'CrysAlis PRO (Oxford Diffraction, 2007)'
_computing_molecular_graphics 'ORTEP-3 (Farrugia, 1997)'
_computing_publication_material 'SHELXL97 (Sheldrick, 2008)'
_computing_structure_refinement 'SHELXL97 (Sheldrick, 2008)'
_computing_structure_solution 'SHELXS97 (Sheldrick, 2008)'
_diffrn_ambient_temperature 291(2)
_diffrn_detector_area_resol_mean 15.9149
_diffrn_measured_fraction_theta_full 0.995
_diffrn_measured_fraction_theta_max 0.995
_diffrn_measurement_device_type 'Oxford Diffraction Gemini S Ultra'
_diffrn_measurement_method '\w scans'
_diffrn_radiation_monochromator mirror
_diffrn_radiation_source 'Enhance Ultra (Cu) X-ray Source'
_diffrn_radiation_type CuK\a
_diffrn_radiation_wavelength 1.54184
_diffrn_reflns_av_R_equivalents 0.0268
_diffrn_reflns_av_sigmaI/netI 0.0140
_diffrn_reflns_limit_h_max 10
_diffrn_reflns_limit_h_min -10
_diffrn_reflns_limit_k_max 10
_diffrn_reflns_limit_k_min -12
_diffrn_reflns_limit_l_max 31
_diffrn_reflns_limit_l_min -31
_diffrn_reflns_number 26556
_diffrn_reflns_theta_full 72.58
_diffrn_reflns_theta_max 72.58
_diffrn_reflns_theta_min 3.42
_exptl_absorpt_coefficient_mu 0.829
_exptl_absorpt_correction_T_max 0.7891
_exptl_absorpt_correction_T_min 0.7435
_exptl_absorpt_correction_type multi-scan
_exptl_absorpt_process_details '(CrysAlis PRO; Oxford Diffraction, 2007)'
_exptl_crystal_colour colorless
_exptl_crystal_density_diffrn 1.271
_exptl_crystal_density_method 'not measured'
_exptl_crystal_description block
_exptl_crystal_F_000 912
_exptl_crystal_size_max 0.38
_exptl_crystal_size_mid 0.30
_exptl_crystal_size_min 0.30
_refine_diff_density_max 0.402
_refine_diff_density_min -0.220
_refine_ls_extinction_coef 0.0015(4)
_refine_ls_extinction_expression Fc^*^=kFc[1+0.001xFc^2^\l^3^/sin(2\q)]^-1/4^
_refine_ls_extinction_method 'SHELXL97 (Sheldrick, 2008)'
_refine_ls_goodness_of_fit_ref 1.032
_refine_ls_hydrogen_treatment mixed
_refine_ls_matrix_type full
_refine_ls_number_parameters 288
_refine_ls_number_reflns 2565
_refine_ls_number_restraints 2
_refine_ls_restrained_S_all 1.033
_refine_ls_R_factor_all 0.0595
_refine_ls_R_factor_gt 0.0500
_refine_ls_shift/su_max 0.000
_refine_ls_shift/su_mean 0.000
_refine_ls_structure_factor_coef Fsqd
_refine_ls_weighting_details 'calc w=1/[\s^2^(Fo^2^)+(0.0724P)^2^+0.5988P] where P=(Fo^2^+2Fc^2^)/3'
_refine_ls_weighting_scheme calc
_refine_ls_wR_factor_gt 0.1341
_refine_ls_wR_factor_ref 0.1413
_reflns_number_gt 2050
_reflns_number_total 2565
_reflns_threshold_expression I>2sigma(I)
_cod_data_source_file xu5557.cif
_cod_data_source_block I
_cod_database_code 2236019
_cod_database_fobs_code 2236019

loop_
_symmetry_equiv_pos_as_xyz
'x, y, z'
'-x+1/2, -y, z+1/2'
'x+1/2, -y+1/2, -z'
'-x, y+1/2, -z+1/2'

loop_
_atom_site_type_symbol
_atom_site_label
_atom_site_fract_x
_atom_site_fract_y
_atom_site_fract_z
_atom_site_U_iso_or_equiv
_atom_site_adp_type
_atom_site_calc_flag
_atom_site_refinement_flags
_atom_site_occupancy
_atom_site_symmetry_multiplicity
O O2 1.0668(3) 0.9425(2) 0.20700(8) 0.0707(7) Uani d . 1 1
O O5 1.0369(4) 0.7873(2) 0.40309(11) 0.0880(9) Uani d . 1 1
O O8 0.8498(4) 1.0544(3) 0.46182(9) 0.0865(9) Uani d . 1 1
N N2 0.8356(4) 0.9769(3) 0.35733(10) 0.0622(7) Uani d D 1 1
O O1 1.1491(5) 1.1320(3) 0.23785(10) 0.0928(10) Uani d . 1 1
C C9 1.0464(4) 0.9727(3) 0.29624(11) 0.0548(7) Uani d . 1 1
H H9 1.1073 0.8930 0.3016 0.066 Uiso calc R 1 1
O O6 1.1628(4) 0.9441(3) 0.44645(10) 0.0898(9) Uani d . 1 1
O O4 1.3158(4) 1.1691(3) 0.37339(11) 0.0874(8) Uani d U 1 1
O O7 0.9598(5) 1.2258(3) 0.42249(12) 0.1046(12) Uani d . 1 1
C C5 0.7612(4) 1.0072(3) 0.26561(11) 0.0542(7) Uani d . 1 1
C C2 0.5727(4) 1.1296(3) 0.19214(13) 0.0632(9) Uani d . 1 1
C C8 0.8696(4) 0.9382(3) 0.30325(11) 0.0530(7) Uani d . 1 1
H H8 0.8559 0.8442 0.2997 0.064 Uiso calc R 1 1
C C12 1.0926(4) 1.0266(3) 0.24488(12) 0.0597(8) Uani d . 1 1
C C6 0.7360(4) 1.1396(3) 0.26702(13) 0.0620(8) Uani d . 1 1
H H6 0.7825 1.1885 0.2931 0.074 Uiso calc R 1 1
C C10 1.0857(4) 1.0649(3) 0.34090(12) 0.0592(8) Uani d . 1 1
H H10 1.0539 1.1535 0.3320 0.071 Uiso calc R 1 1
C C4 0.6885(5) 0.9354(4) 0.22681(13) 0.0668(9) Uani d . 1 1
H H4 0.7047 0.8462 0.2251 0.080 Uiso calc R 1 1
C C11 0.9802(4) 1.0124(3) 0.38427(12) 0.0602(8) Uani d . 1 1
C C7 0.6433(4) 1.2009(3) 0.23057(14) 0.0658(9) Uani d . 1 1
H H7 0.6287 1.2903 0.2320 0.079 Uiso calc R 1 1
C C19 0.9328(5) 1.1127(3) 0.42459(13) 0.0716(10) Uani d . 1 1
C C16 1.0612(5) 0.8987(3) 0.41186(13) 0.0683(10) Uani d . 1 1
C C3 0.5921(5) 0.9951(4) 0.19062(15) 0.0754(11) Uani d . 1 1
H H3 0.5409 0.9460 0.1656 0.091 Uiso calc R 1 1
C C14 1.2688(5) 1.0600(4) 0.35092(14) 0.0719(10) Uani d U 1 1
C C13 1.0929(7) 0.9876(5) 0.15484(13) 0.0955(15) Uani d . 1 1
H H13A 1.2035 1.0033 0.1497 0.115 Uiso calc R 1 1
H H13B 1.0352 1.0665 0.1493 0.115 Uiso calc R 1 1
H H13C 1.0575 0.9228 0.1308 0.115 Uiso calc R 1 1
C C20 0.7915(8) 1.1323(5) 0.50465(15) 0.1021(16) Uani d . 1 1
H H20A 0.8668 1.2001 0.5128 0.122 Uiso calc R 1 1
H H20B 0.6923 1.1729 0.4952 0.122 Uiso calc R 1 1
C C17 1.2540(8) 0.8528(5) 0.47718(19) 0.1127(19) Uani d . 1 1
H H17A 1.1848 0.7871 0.4916 0.135 Uiso calc R 1 1
H H17B 1.3318 0.8100 0.4556 0.135 Uiso calc R 1 1
C C15 1.4850(5) 1.1640(7) 0.3860(2) 0.1114(17) Uani d . 1 1
H H15A 1.5435 1.1382 0.3559 0.167 Uiso calc R 1 1
H H15B 1.5020 1.1022 0.4132 0.167 Uiso calc R 1 1
H H15C 1.5198 1.2481 0.3971 0.167 Uiso calc R 1 1
C C21 0.7690(9) 1.0492(6) 0.54894(18) 0.121(2) Uani d . 1 1
H H21A 0.8670 1.0078 0.5575 0.145 Uiso calc R 1 1
H H21B 0.6912 0.9845 0.5410 0.145 Uiso calc R 1 1
H H21C 0.7337 1.1003 0.5778 0.145 Uiso calc R 1 1
C C18 1.3299(11) 0.9207(8) 0.5172(3) 0.189(4) Uani d . 1 1
H H18A 1.2602 0.9860 0.5306 0.227 Uiso calc R 1 1
H H18B 1.4238 0.9610 0.5040 0.227 Uiso calc R 1 1
H H18C 1.3575 0.8613 0.5443 0.227 Uiso calc R 1 1
O O3 1.3504(4) 0.9759(4) 0.33931(18) 0.1249(14) Uani d . 1 1
N N1 0.4052(5) 1.2386(4) 0.12122(16) 0.0982(12) Uani d . 1 1
C C1 0.4786(5) 1.1909(4) 0.15304(15) 0.0752(10) Uani d . 1 1
H H1 0.780(5) 0.924(4) 0.3757(16) 0.113 Uiso d D 1 1

loop_
_atom_site_aniso_label
_atom_site_aniso_U_11
_atom_site_aniso_U_22
_atom_site_aniso_U_33
_atom_site_aniso_U_12
_atom_site_aniso_U_13
_atom_site_aniso_U_23
O2 0.1013(19) 0.0581(13) 0.0527(11) -0.0096(14) 0.0014(12) -0.0020(11)
O5 0.126(2) 0.0517(14) 0.0863(18) 0.0007(16) -0.0135(18) 0.0065(12)
O8 0.134(3) 0.0700(15) 0.0558(12) -0.0049(18) 0.0108(16) -0.0103(12)
N2 0.0743(17) 0.0655(17) 0.0469(13) -0.0087(16) -0.0029(13) 0.0032(12)
O1 0.148(3) 0.0629(16) 0.0677(15) -0.0344(19) 0.0105(18) 0.0011(13)
C9 0.0710(19) 0.0417(15) 0.0516(15) 0.0009(15) -0.0052(15) 0.0015(13)
O6 0.121(2) 0.0700(15) 0.0782(16) -0.0008(18) -0.0441(17) 0.0122(13)
O4 0.0833(17) 0.094(2) 0.0853(17) -0.0168(17) -0.0061(16) -0.0093(16)
O7 0.170(4) 0.0548(16) 0.089(2) -0.0019(19) 0.017(2) -0.0071(13)
C5 0.0664(18) 0.0482(16) 0.0479(15) -0.0017(15) -0.0027(14) -0.0003(13)
C2 0.0652(19) 0.064(2) 0.0606(18) 0.0040(18) -0.0029(16) 0.0074(16)
C8 0.0706(19) 0.0414(14) 0.0472(14) -0.0014(15) -0.0051(13) 0.0015(13)
C12 0.074(2) 0.0487(16) 0.0569(17) 0.0013(16) -0.0020(16) 0.0020(14)
C6 0.077(2) 0.0460(17) 0.0625(18) -0.0003(17) -0.0093(17) -0.0035(15)
C10 0.078(2) 0.0439(15) 0.0556(16) -0.0060(16) -0.0124(15) 0.0046(14)
C4 0.085(2) 0.0502(17) 0.0648(18) 0.0030(18) -0.0177(19) -0.0071(16)
C11 0.088(2) 0.0463(16) 0.0465(14) -0.0032(17) -0.0107(16) 0.0025(13)
C7 0.069(2) 0.0536(18) 0.075(2) 0.0036(17) -0.0033(19) 0.0058(17)
C19 0.106(3) 0.0555(19) 0.0537(18) 0.001(2) -0.013(2) 0.0007(15)
C16 0.096(3) 0.0555(19) 0.0534(17) -0.0025(19) -0.0080(19) 0.0078(15)
C3 0.090(3) 0.069(2) 0.068(2) 0.001(2) -0.024(2) -0.0083(18)
C14 0.087(3) 0.065(2) 0.065(2) -0.011(2) -0.0043(19) -0.0079(19)
C13 0.143(4) 0.092(3) 0.0511(18) -0.016(3) 0.009(2) -0.0015(19)
C20 0.147(5) 0.094(3) 0.064(2) 0.014(3) 0.006(3) -0.020(2)
C17 0.140(5) 0.094(3) 0.104(3) 0.014(4) -0.046(4) 0.027(3)
C15 0.064(2) 0.148(5) 0.122(4) -0.008(3) -0.014(3) -0.017(4)
C21 0.158(5) 0.123(4) 0.081(3) -0.002(4) 0.032(3) -0.016(3)
C18 0.220(9) 0.184(7) 0.164(6) 0.007(7) -0.125(7) 0.040(6)
O3 0.095(2) 0.101(2) 0.179(4) 0.024(2) -0.037(3) -0.040(3)
N1 0.092(2) 0.103(3) 0.099(3) 0.012(2) -0.028(2) 0.020(2)
C1 0.070(2) 0.080(2) 0.075(2) 0.004(2) -0.008(2) 0.008(2)

loop_
_atom_type_symbol
_atom_type_description
_atom_type_scat_dispersion_real
_atom_type_scat_dispersion_imag
_atom_type_scat_source
C C 0.0181 0.0091 'International Tables Vol C Tables 4.2.6.8 and 6.1.1.4'
H H 0.0000 0.0000 'International Tables Vol C Tables 4.2.6.8 and 6.1.1.4'
N N 0.0311 0.0180 'International Tables Vol C Tables 4.2.6.8 and 6.1.1.4'
O O 0.0492 0.0322 'International Tables Vol C Tables 4.2.6.8 and 6.1.1.4'

loop_
_geom_angle_atom_site_label_1
_geom_angle_atom_site_label_2
_geom_angle_atom_site_label_3
_geom_angle
C12 O2 C13 117.1(3)
C19 O8 C20 118.7(3)
C11 N2 C8 110.8(3)
C11 N2 H1 111(3)
C8 N2 H1 117(3)
C12 C9 C10 112.6(3)
C12 C9 C8 116.3(3)
C10 C9 C8 105.3(3)
C12 C9 H9 107.4
C10 C9 H9 107.4
C8 C9 H9 107.4
C16 O6 C17 119.1(3)
C14 O4 C15 111.1(4)
C6 C5 C4 118.4(3)
C6 C5 C8 122.7(3)
C4 C5 C8 118.8(3)
C7 C2 C3 120.0(3)
C7 C2 C1 121.1(3)
C3 C2 C1 118.9(4)
N2 C8 C5 111.2(3)
N2 C8 C9 103.7(3)
C5 C8 C9 113.7(3)
N2 C8 H8 109.4
C5 C8 H8 109.4
C9 C8 H8 109.4
O1 C12 O2 123.0(3)
O1 C12 C9 125.2(3)
O2 C12 C9 111.8(3)
C7 C6 C5 121.5(3)
C7 C6 H6 119.3
C5 C6 H6 119.3
C9 C10 C11 101.9(3)
C9 C10 C14 108.6(3)
C11 C10 C14 116.3(3)
C9 C10 H10 109.9
C11 C10 H10 109.9
C14 C10 H10 109.9
C3 C4 C5 120.8(3)
C3 C4 H4 119.6
C5 C4 H4 119.6
N2 C11 C19 106.1(3)
N2 C11 C10 103.2(2)
C19 C11 C10 114.6(3)
N2 C11 C16 114.0(3)
C19 C11 C16 108.5(3)
C10 C11 C16 110.4(3)
C2 C7 C6 119.8(3)
C2 C7 H7 120.1
C6 C7 H7 120.1
O7 C19 O8 125.1(4)
O7 C19 C11 125.7(4)
O8 C19 C11 109.1(3)
O5 C16 O6 125.6(4)
O5 C16 C11 124.8(4)
O6 C16 C11 109.6(3)
C4 C3 C2 119.4(4)
C4 C3 H3 120.3
C2 C3 H3 120.3
O3 C14 O4 124.9(4)
O3 C14 C10 125.1(4)
O4 C14 C10 110.0(4)
O2 C13 H13A 109.5
O2 C13 H13B 109.5
H13A C13 H13B 109.5
O2 C13 H13C 109.5
H13A C13 H13C 109.5
H13B C13 H13C 109.5
C21 C20 O8 108.8(4)
C21 C20 H20A 109.9
O8 C20 H20A 109.9
C21 C20 H20B 109.9
O8 C20 H20B 109.9
H20A C20 H20B 108.3
C18 C17 O6 108.9(5)
C18 C17 H17A 109.9
O6 C17 H17A 109.9
C18 C17 H17B 109.9
O6 C17 H17B 109.9
H17A C17 H17B 108.3
O4 C15 H15A 109.5
O4 C15 H15B 109.5
H15A C15 H15B 109.5
O4 C15 H15C 109.5
H15A C15 H15C 109.5
H15B C15 H15C 109.5
C20 C21 H21A 109.5
C20 C21 H21B 109.5
H21A C21 H21B 109.5
C20 C21 H21C 109.5
H21A C21 H21C 109.5
H21B C21 H21C 109.5
C17 C18 H18A 109.5
C17 C18 H18B 109.5
H18A C18 H18B 109.5
C17 C18 H18C 109.5
H18A C18 H18C 109.5
H18B C18 H18C 109.5
N1 C1 C2 178.8(5)

loop_
_geom_bond_atom_site_label_1
_geom_bond_atom_site_label_2
_geom_bond_distance
O2 C12 1.327(4)
O2 C13 1.445(4)
O5 C16 1.188(4)
O8 C19 1.335(5)
O8 C20 1.455(5)
N2 C11 1.456(5)
N2 C8 1.484(4)
N2 H1 0.86(2)
O1 C12 1.201(4)
C9 C12 1.493(4)
C9 C10 1.532(4)
C9 C8 1.550(5)
C9 H9 0.9800
O6 C16 1.327(5)
O6 C17 1.454(5)
O4 C14 1.327(5)
O4 C15 1.471(5)
O7 C19 1.189(5)
C5 C6 1.381(4)
C5 C4 1.391(5)
C5 C8 1.516(4)
C2 C7 1.374(5)
C2 C3 1.396(5)
C2 C1 1.435(5)
C8 H8 0.9800
C6 C7 1.380(5)
C6 H6 0.9300
C10 C11 1.534(5)
C10 C14 1.573(6)
C10 H10 0.9800
C4 C3 1.386(5)
C4 H4 0.9300
C11 C19 1.523(5)
C11 C16 1.534(5)
C7 H7 0.9300
C3 H3 0.9300
C14 O3 1.149(5)
C13 H13A 0.9600
C13 H13B 0.9600
C13 H13C 0.9600
C20 C21 1.443(7)
C20 H20A 0.9700
C20 H20B 0.9700
C17 C18 1.405(8)
C17 H17A 0.9700
C17 H17B 0.9700
C15 H15A 0.9600
C15 H15B 0.9600
C15 H15C 0.9600
C21 H21A 0.9600
C21 H21B 0.9600
C21 H21C 0.9600
C18 H18A 0.9600
C18 H18B 0.9600
C18 H18C 0.9600
N1 C1 1.143(5)

loop_
_geom_hbond_atom_site_label_D
_geom_hbond_atom_site_label_H
_geom_hbond_atom_site_label_A
_geom_hbond_site_symmetry_A
_geom_hbond_distance_DH
_geom_hbond_distance_HA
_geom_hbond_distance_DA
_geom_hbond_angle_DHA
N2 H1 N1 4_645 0.86(4) 2.47(4) 3.240(5) 148(4)
C8 H8 O1 4_745 0.98 2.39 3.333(4) 160.6(2)
C13 H13C O7 4_745 0.96 2.46 3.388(6) 162.9
C18 H18C O5 3_566 0.96 2.55 3.453(9) 156.6

loop_
_geom_torsion_atom_site_label_1
_geom_torsion_atom_site_label_2
_geom_torsion_atom_site_label_3
_geom_torsion_atom_site_label_4
_geom_torsion
C11 N2 C8 C5 -130.9(3)
C11 N2 C8 C9 -8.3(3)
C6 C5 C8 N2 48.9(4)
C4 C5 C8 N2 -133.6(3)
C6 C5 C8 C9 -67.7(4)
C4 C5 C8 C9 109.8(4)
C12 C9 C8 N2 -142.0(3)
C10 C9 C8 N2 -16.5(3)
C12 C9 C8 C5 -21.1(4)
C10 C9 C8 C5 104.4(3)
C13 O2 C12 O1 -6.8(6)
C13 O2 C12 C9 174.4(4)
C10 C9 C12 O1 -2.6(6)
C8 C9 C12 O1 119.0(4)
C10 C9 C12 O2 176.1(3)
C8 C9 C12 O2 -62.2(4)
C4 C5 C6 C7 -1.1(6)
C8 C5 C6 C7 176.5(3)
C12 C9 C10 C11 161.4(3)
C8 C9 C10 C11 33.7(3)
C12 C9 C10 C14 -75.3(4)
C8 C9 C10 C14 157.0(3)
C6 C5 C4 C3 -0.5(6)
C8 C5 C4 C3 -178.1(4)
C8 N2 C11 C19 150.5(3)
C8 N2 C11 C10 29.7(3)
C8 N2 C11 C16 -90.1(3)
C9 C10 C11 N2 -38.3(3)
C14 C10 C11 N2 -156.2(3)
C9 C10 C11 C19 -153.2(3)
C14 C10 C11 C19 88.9(4)
C9 C10 C11 C16 83.9(3)
C14 C10 C11 C16 -34.0(4)
C3 C2 C7 C6 1.3(6)
C1 C2 C7 C6 -178.6(4)
C5 C6 C7 C2 0.6(6)
C20 O8 C19 O7 -2.4(7)
C20 O8 C19 C11 -179.8(4)
N2 C11 C19 O7 -106.8(5)
C10 C11 C19 O7 6.4(6)
C16 C11 C19 O7 130.3(5)
N2 C11 C19 O8 70.6(4)
C10 C11 C19 O8 -176.2(3)
C16 C11 C19 O8 -52.3(4)
C17 O6 C16 O5 -0.3(7)
C17 O6 C16 C11 -179.8(4)
N2 C11 C16 O5 18.0(6)
C19 C11 C16 O5 136.0(4)
C10 C11 C16 O5 -97.7(5)
N2 C11 C16 O6 -162.5(3)
C19 C11 C16 O6 -44.5(4)
C10 C11 C16 O6 81.8(4)
C5 C4 C3 C2 2.3(6)
C7 C2 C3 C4 -2.7(6)
C1 C2 C3 C4 177.1(4)
C15 O4 C14 O3 -5.2(7)
C15 O4 C14 C10 176.6(4)
C9 C10 C14 O3 -22.5(6)
C11 C10 C14 O3 91.7(5)
C9 C10 C14 O4 155.7(3)
C11 C10 C14 O4 -90.1(4)
C19 O8 C20 C21 -155.3(5)
C16 O6 C17 C18 -169.0(6)
C7 C2 C1 N1 13E1(2)
C3 C2 C1 N1 -5E1(2)

loop_
_cod_related_entry_id
_cod_related_entry_database
_cod_related_entry_code
1 ChemSpider 30658012
